data_7060000
loop_
_publ_author_name
'Biswal, Debanjana'
'Roy, Malini'
'Pramanik, Nikhil Ranjan'
'Paul, Suvendu'
'Drew, Michael G. B.'
'Chakrabarti, Syamal'

_publ_section_title
;
 The vital role of ditopic N--N bridging ligands with different lengths in
 the formation of new binuclear dioxomolybdenum(vi) complexes: synthesis,
 crystal structures, supramolecular framework and protein binding studies
;
_journal_issue 38
_journal_name_full 'New Journal of Chemistry'
_journal_page_first 16645
_journal_page_last 16664
_journal_paper_doi 10.1039/D0NJ03702H
_journal_volume 44
_journal_year 2020
_chemical_formula_sum 'C44 H36 Br2 Mo2 N8 O6 S4'
_chemical_formula_weight 1252.75
_space_group_crystal_system triclinic
_space_group_IT_number 2
_space_group_name_Hall '-P 1'
_space_group_name_H-M_alt 'P -1'
_atom_sites_solution_hydrogens geom
_audit_creation_method SHELXL-2016/6
_audit_update_record
;
2020-08-24 deposited with the CCDC.	2020-09-14 downloaded from the CCDC.
;
_cell_angle_alpha 80.063(8)
_cell_angle_beta 84.016(8)
_cell_angle_gamma 76.674(9)
_cell_formula_units_Z 1
_cell_length_a 7.845(6)
_cell_length_b 10.096(8)
_cell_length_c 15.635(12)
_cell_measurement_reflns_used 2666
_cell_measurement_temperature 296(2)
_cell_measurement_theta_max 24.40
_cell_measurement_theta_min 2.30
_cell_volume 1184.2(16)
_computing_cell_refinement 'Bruker SAINT'
_computing_data_collection 'Bruker APEX2'
_computing_data_reduction 'Bruker SAINT'
_computing_molecular_graphics 'Bruker SHELXTL'
_computing_publication_material 'Bruker SHELXTL'
_computing_structure_refinement 'SHELXL-2016/6 (Sheldrick, 2016)'
_computing_structure_solution 'SHELXS-97 (Sheldrick, 2008)'
_diffrn_ambient_temperature 296(2)
_diffrn_measured_fraction_theta_full 0.983
_diffrn_measured_fraction_theta_max 0.983
_diffrn_measurement_device_type 'Bruker APEX-II CCD'
_diffrn_measurement_method '\f and \w scans'
_diffrn_radiation_monochromator graphite
_diffrn_radiation_source 'fine-focus sealed tube'
_diffrn_radiation_type MoK\a
_diffrn_radiation_wavelength 0.71073
_diffrn_reflns_av_R_equivalents 0.0291
_diffrn_reflns_av_sigmaI/netI 0.0470
_diffrn_reflns_Laue_measured_fraction_full 0.983
_diffrn_reflns_Laue_measured_fraction_max 0.983
_diffrn_reflns_limit_h_max 9
_diffrn_reflns_limit_h_min -8
_diffrn_reflns_limit_k_max 12
_diffrn_reflns_limit_k_min -12
_diffrn_reflns_limit_l_max 18
_diffrn_reflns_limit_l_min -18
_diffrn_reflns_number 8235
_diffrn_reflns_point_group_measured_fraction_full 0.983
_diffrn_reflns_point_group_measured_fraction_max 0.983
_diffrn_reflns_theta_full 25.048
_diffrn_reflns_theta_max 25.048
_diffrn_reflns_theta_min 1.325
_exptl_absorpt_coefficient_mu 2.450
_exptl_absorpt_correction_T_max 0.7576
_exptl_absorpt_correction_T_min 0.6953
_exptl_absorpt_correction_type multi-scan
_exptl_absorpt_process_details SADABS
_exptl_crystal_colour orange
_exptl_crystal_density_diffrn 1.757
_exptl_crystal_density_method 'not measured'
_exptl_crystal_description Cuboid
_exptl_crystal_F_000 622
_exptl_crystal_size_max 0.16
_exptl_crystal_size_mid 0.14
_exptl_crystal_size_min 0.12
_refine_diff_density_max 0.428
_refine_diff_density_min -0.451
_refine_diff_density_rms 0.081
_refine_ls_extinction_method none
_refine_ls_goodness_of_fit_ref 1.013
_refine_ls_hydrogen_treatment constr
_refine_ls_matrix_type full
_refine_ls_number_parameters 298
_refine_ls_number_reflns 4109
_refine_ls_number_restraints 0
_refine_ls_restrained_S_all 1.013
_refine_ls_R_factor_all 0.0499
_refine_ls_R_factor_gt 0.0354
_refine_ls_shift/su_max 0.001
_refine_ls_shift/su_mean 0.000
_refine_ls_structure_factor_coef Fsqd
_refine_ls_weighting_details 'w=1/[\s^2^(Fo^2^)+(0.0400P)^2^+0.2513P] where P=(Fo^2^+2Fc^2^)/3'
_refine_ls_weighting_scheme calc
_refine_ls_wR_factor_gt 0.0804
_refine_ls_wR_factor_ref 0.0872
_reflns_Friedel_coverage 0.000
_reflns_number_gt 3247
_reflns_number_total 4109
_reflns_threshold_expression 'I > 2\s(I)'
_cod_data_source_file d0nj03702h2.cif
_cod_data_source_block complex4
_cod_depositor_comments
;
The following automatic conversions were performed:

data item '_exptl_absorpt_correction_type' value 'Multi-scan' was
changed to 'multi-scan' in accordance with the
/home/data/users/saulius/crontab/automatic-downloads/rss-feeds/RSC/lib/dictionaries/cif_core.dic
dictionary named 'cif_core.dic' version 2.4.2 last updated on
2011-04-26.

Automatic conversion script
Id: cif_fix_values 7556 2019-12-06 15:28:31Z antanas 

 Adding full bibliography for 7059999--7060002.cif.
;
_cod_database_code 7060000
_shelx_shelxl_version_number 2016/6
_shelx_space_group_comment
;
The symmetry employed for this shelxl refinement is uniquely defined
by the following loop, which should always be used as a source of
symmetry information in preference to the above space-group names.
They are only intended as comments.
;

loop_
_space_group_symop_operation_xyz
'x, y, z'
'-x, -y, -z'

loop_
_atom_site_label
_atom_site_type_symbol
_atom_site_fract_x
_atom_site_fract_y
_atom_site_fract_z
_atom_site_U_iso_or_equiv
_atom_site_adp_type
_atom_site_occupancy
_atom_site_site_symmetry_order
_atom_site_calc_flag
_atom_site_refinement_flags_posn
_atom_site_refinement_flags_adp
_atom_site_refinement_flags_occupancy
_atom_site_disorder_assembly
_atom_site_disorder_group
Br1 Br 0.66327(6) 0.72147(5) 0.36808(3) 0.06219(16) Uani 1 1 d . . . . .
C1 C 0.1335(5) 0.6828(4) 0.5250(2) 0.0400(9) Uani 1 1 d . . . . .
C2 C 0.2123(5) 0.5909(4) 0.4683(3) 0.0475(10) Uani 1 1 d . . . . .
H2 H 0.158736 0.520451 0.461736 0.057 Uiso 1 1 calc R U . . .
C3 C 0.3675(6) 0.6027(4) 0.4219(3) 0.0506(10) Uani 1 1 d . . . . .
H3 H 0.419816 0.540006 0.384738 0.061 Uiso 1 1 calc R U . . .
C4 C 0.4455(5) 0.7082(4) 0.4308(2) 0.0417(9) Uani 1 1 d . . . . .
C5 C 0.3691(5) 0.8037(4) 0.4836(2) 0.0416(9) Uani 1 1 d . . . . .
H5 H 0.422496 0.875393 0.487583 0.050 Uiso 1 1 calc R U . . .
C6 C 0.2090(5) 0.7932(4) 0.5320(2) 0.0358(8) Uani 1 1 d . . . . .
C7 C 0.1364(5) 0.8959(4) 0.5870(2) 0.0428(9) Uani 1 1 d . . . . .
H7 H 0.199870 0.962728 0.588370 0.051 Uiso 1 1 calc R U . . .
C8 C -0.1910(5) 1.0262(4) 0.7277(3) 0.0439(9) Uani 1 1 d . . . . .
C9 C -0.0792(6) 1.2425(4) 0.7794(3) 0.0549(11) Uani 1 1 d . . . . .
H9A H -0.011437 1.231517 0.724591 0.066 Uiso 1 1 calc R U . . .
H9B H -0.119713 1.340377 0.781087 0.066 Uiso 1 1 calc R U . . .
C10 C 0.0369(6) 1.1798(4) 0.8527(3) 0.0497(10) Uani 1 1 d . . . . .
C11 C 0.1953(6) 1.0897(5) 0.8402(3) 0.0613(12) Uani 1 1 d . . . . .
H11 H 0.232166 1.068426 0.784793 0.074 Uiso 1 1 calc R U . . .
C12 C 0.2998(7) 1.0307(6) 0.9079(4) 0.0747(15) Uani 1 1 d . . . . .
H12 H 0.406493 0.970605 0.897886 0.090 Uiso 1 1 calc R U . . .
C13 C 0.2478(8) 1.0600(6) 0.9899(4) 0.0793(16) Uani 1 1 d . . . . .
H13 H 0.319619 1.020124 1.035318 0.095 Uiso 1 1 calc R U . . .
C14 C 0.0917(8) 1.1470(6) 1.0056(3) 0.0758(15) Uani 1 1 d . . . . .
H14 H 0.056663 1.166594 1.061555 0.091 Uiso 1 1 calc R U . . .
C15 C -0.0157(7) 1.2067(5) 0.9371(3) 0.0660(13) Uani 1 1 d . . . . .
H15 H -0.123428 1.264983 0.947892 0.079 Uiso 1 1 calc R U . . .
C16 C 0.1497(6) 0.5995(5) 0.7465(3) 0.0618(12) Uani 1 1 d . . . . .
H16 H 0.220840 0.615182 0.696012 0.074 Uiso 1 1 calc R U . . .
C17 C -0.0710(6) 0.5987(5) 0.8347(3) 0.0661(13) Uani 1 1 d . . . . .
H17 H -0.185791 0.615100 0.858981 0.079 Uiso 1 1 calc R U . . .
C18 C 0.0692(7) 0.5252(5) 0.8769(3) 0.0704(14) Uani 1 1 d . . . . .
H18 H 0.068710 0.480485 0.934169 0.084 Uiso 1 1 calc R U . . .
C19 C 0.3921(6) 0.4564(6) 0.8364(3) 0.0757(15) Uani 1 1 d . . . . .
H19A H 0.469722 0.488338 0.788856 0.091 Uiso 1 1 calc R U . . .
H19B H 0.403050 0.358456 0.837407 0.091 Uiso 1 1 calc R U . . .
C20 C 0.4484(5) 0.4793(5) 0.9208(3) 0.0541(11) Uani 1 1 d . . . . .
C21 C 0.4895(6) 0.3712(5) 0.9879(3) 0.0678(13) Uani 1 1 d . . . . .
H21 H 0.483552 0.282953 0.980551 0.081 Uiso 1 1 calc R U . . .
C22 C 0.4604(6) 0.6075(5) 0.9338(3) 0.0648(13) Uani 1 1 d . . . . .
H22 H 0.434576 0.681666 0.889379 0.078 Uiso 1 1 calc R U . . .
Mo1 Mo -0.20328(4) 0.76412(3) 0.63818(2) 0.04206(13) Uani 1 1 d . . . . .
N1 N -0.0088(4) 0.9032(3) 0.6346(2) 0.0385(7) Uani 1 1 d . . . . .
N2 N -0.0465(4) 1.0162(3) 0.6800(2) 0.0434(8) Uani 1 1 d . . . . .
N3 N -0.0210(4) 0.6454(3) 0.7517(2) 0.0461(8) Uani 1 1 d . . . . .
N4 N 0.2103(5) 0.5285(3) 0.8207(2) 0.0527(9) Uani 1 1 d . . . . .
O1 O -0.0112(3) 0.6599(3) 0.57369(17) 0.0476(7) Uani 1 1 d . . . . .
O2 O -0.2997(4) 0.8695(3) 0.55253(19) 0.0614(8) Uani 1 1 d . . . . .
O3 O -0.3393(4) 0.6567(3) 0.67821(19) 0.0599(8) Uani 1 1 d . . . . .
S1 S -0.33213(14) 0.91235(12) 0.74573(8) 0.0566(3) Uani 1 1 d . . . . .
S2 S -0.26829(14) 1.16501(11) 0.78452(7) 0.0523(3) Uani 1 1 d . . . . .

loop_
_atom_site_aniso_label
_atom_site_aniso_U_11
_atom_site_aniso_U_22
_atom_site_aniso_U_33
_atom_site_aniso_U_23
_atom_site_aniso_U_13
_atom_site_aniso_U_12
Br1 0.0481(3) 0.0760(3) 0.0619(3) -0.0176(3) 0.0170(2) -0.0163(2)
C1 0.035(2) 0.047(2) 0.039(2) -0.0095(18) -0.0010(18) -0.0082(18)
C2 0.051(3) 0.049(2) 0.048(2) -0.019(2) 0.006(2) -0.017(2)
C3 0.053(3) 0.055(3) 0.045(2) -0.019(2) 0.008(2) -0.010(2)
C4 0.034(2) 0.053(2) 0.035(2) -0.0069(19) 0.0009(17) -0.0059(19)
C5 0.037(2) 0.046(2) 0.044(2) -0.0093(19) -0.0034(18) -0.0114(18)
C6 0.033(2) 0.042(2) 0.034(2) -0.0116(17) -0.0014(16) -0.0073(16)
C7 0.040(2) 0.048(2) 0.044(2) -0.0123(19) -0.0026(19) -0.0135(19)
C8 0.044(2) 0.046(2) 0.040(2) -0.0151(19) -0.0081(19) 0.0009(19)
C9 0.064(3) 0.046(2) 0.056(3) -0.014(2) -0.003(2) -0.011(2)
C10 0.056(3) 0.053(3) 0.045(3) -0.014(2) -0.001(2) -0.019(2)
C11 0.059(3) 0.071(3) 0.053(3) -0.012(2) 0.007(2) -0.013(2)
C12 0.056(3) 0.094(4) 0.068(4) -0.005(3) -0.001(3) -0.012(3)
C13 0.068(4) 0.102(4) 0.071(4) 0.005(3) -0.020(3) -0.030(3)
C14 0.091(4) 0.104(4) 0.045(3) -0.019(3) -0.003(3) -0.043(4)
C15 0.067(3) 0.076(3) 0.060(3) -0.031(3) 0.006(3) -0.015(3)
C16 0.056(3) 0.076(3) 0.040(3) -0.007(2) 0.003(2) 0.007(2)
C17 0.048(3) 0.095(4) 0.053(3) 0.000(3) 0.004(2) -0.023(3)
C18 0.071(3) 0.088(4) 0.047(3) 0.012(3) -0.004(3) -0.022(3)
C19 0.066(3) 0.085(4) 0.060(3) -0.023(3) -0.015(3) 0.030(3)
C20 0.037(2) 0.066(3) 0.050(3) -0.014(2) -0.002(2) 0.011(2)
C21 0.069(3) 0.059(3) 0.073(4) -0.009(3) -0.021(3) -0.003(2)
C22 0.068(3) 0.063(3) 0.055(3) 0.006(2) -0.015(2) -0.005(3)
Mo1 0.0335(2) 0.0474(2) 0.0480(2) -0.01409(17) -0.00131(15) -0.00986(15)
N1 0.0363(18) 0.0408(17) 0.0397(18) -0.0111(15) -0.0006(15) -0.0079(14)
N2 0.0423(19) 0.0459(19) 0.044(2) -0.0205(16) -0.0006(16) -0.0056(15)
N3 0.041(2) 0.0494(19) 0.044(2) -0.0092(16) -0.0015(16) -0.0015(16)
N4 0.051(2) 0.057(2) 0.043(2) -0.0124(18) -0.0053(18) 0.0058(18)
O1 0.0445(16) 0.0521(16) 0.0518(17) -0.0201(14) 0.0093(13) -0.0184(13)
O2 0.0604(19) 0.0629(18) 0.065(2) -0.0075(16) -0.0260(16) -0.0126(15)
O3 0.0487(17) 0.0664(19) 0.070(2) -0.0274(16) 0.0127(15) -0.0191(15)
S1 0.0433(6) 0.0587(7) 0.0698(8) -0.0263(6) 0.0135(6) -0.0104(5)
S2 0.0468(6) 0.0565(7) 0.0534(7) -0.0240(5) -0.0022(5) 0.0005(5)

loop_
_atom_type_symbol
_atom_type_description
_atom_type_scat_dispersion_real
_atom_type_scat_dispersion_imag
_atom_type_scat_source
C C 0.0033 0.0016 'International Tables Vol C Tables 4.2.6.8 and 6.1.1.4'
H H 0.0000 0.0000 'International Tables Vol C Tables 4.2.6.8 and 6.1.1.4'
N N 0.0061 0.0033 'International Tables Vol C Tables 4.2.6.8 and 6.1.1.4'
O O 0.0106 0.0060 'International Tables Vol C Tables 4.2.6.8 and 6.1.1.4'
S S 0.1246 0.1234 'International Tables Vol C Tables 4.2.6.8 and 6.1.1.4'
Br Br -0.2901 2.4595 'International Tables Vol C Tables 4.2.6.8 and 6.1.1.4'
Mo Mo -1.6832 0.6857 'International Tables Vol C Tables 4.2.6.8 and 6.1.1.4'

loop_
_geom_angle_atom_site_label_1
_geom_angle_atom_site_label_2
_geom_angle_atom_site_label_3
_geom_angle
_geom_angle_site_symmetry_1
_geom_angle_site_symmetry_3
_geom_angle_publ_flag
O1 C1 C2 118.3(3) . . ?
O1 C1 C6 121.9(3) . . ?
C2 C1 C6 119.8(3) . . ?
C3 C2 C1 121.0(4) . . ?
C3 C2 H2 119.5 . . ?
C1 C2 H2 119.5 . . ?
C2 C3 C4 119.5(4) . . ?
C2 C3 H3 120.3 . . ?
C4 C3 H3 120.3 . . ?
C5 C4 C3 121.4(4) . . ?
C5 C4 Br1 119.5(3) . . ?
C3 C4 Br1 119.2(3) . . ?
C4 C5 C6 120.0(3) . . ?
C4 C5 H5 120.0 . . ?
C6 C5 H5 120.0 . . ?
C1 C6 C5 118.4(3) . . ?
C1 C6 C7 124.4(3) . . ?
C5 C6 C7 117.3(3) . . ?
N1 C7 C6 125.6(3) . . ?
N1 C7 H7 117.2 . . ?
C6 C7 H7 117.2 . . ?
N2 C8 S1 127.5(3) . . ?
N2 C8 S2 121.0(3) . . ?
S1 C8 S2 111.5(2) . . ?
C10 C9 S2 112.6(3) . . ?
C10 C9 H9A 109.1 . . ?
S2 C9 H9A 109.1 . . ?
C10 C9 H9B 109.1 . . ?
S2 C9 H9B 109.1 . . ?
H9A C9 H9B 107.8 . . ?
C11 C10 C15 117.6(4) . . ?
C11 C10 C9 121.7(4) . . ?
C15 C10 C9 120.7(4) . . ?
C12 C11 C10 121.4(5) . . ?
C12 C11 H11 119.3 . . ?
C10 C11 H11 119.3 . . ?
C13 C12 C11 120.2(5) . . ?
C13 C12 H12 119.9 . . ?
C11 C12 H12 119.9 . . ?
C14 C13 C12 120.5(5) . . ?
C14 C13 H13 119.7 . . ?
C12 C13 H13 119.7 . . ?
C13 C14 C15 119.5(5) . . ?
C13 C14 H14 120.2 . . ?
C15 C14 H14 120.2 . . ?
C10 C15 C14 120.7(5) . . ?
C10 C15 H15 119.6 . . ?
C14 C15 H15 119.6 . . ?
N3 C16 N4 112.9(4) . . ?
N3 C16 H16 123.5 . . ?
N4 C16 H16 123.5 . . ?
C18 C17 N3 110.1(4) . . ?
C18 C17 H17 124.9 . . ?
N3 C17 H17 124.9 . . ?
N4 C18 C17 106.9(4) . . ?
N4 C18 H18 126.6 . . ?
C17 C18 H18 126.6 . . ?
N4 C19 C20 112.3(4) . . ?
N4 C19 H19A 109.1 . . ?
C20 C19 H19A 109.1 . . ?
N4 C19 H19B 109.1 . . ?
C20 C19 H19B 109.1 . . ?
H19A C19 H19B 107.9 . . ?
C22 C20 C21 117.8(4) . . ?
C22 C20 C19 121.3(4) . . ?
C21 C20 C19 120.8(5) . . ?
C20 C21 C22 120.9(5) . 2_667 ?
C20 C21 H21 119.6 . . ?
C22 C21 H21 119.6 2_667 . ?
C20 C22 C21 121.3(4) . 2_667 ?
C20 C22 H22 119.4 . . ?
C21 C22 H22 119.4 2_667 . ?
O2 Mo1 O3 106.10(15) . . ?
O2 Mo1 O1 97.59(14) . . ?
O3 Mo1 O1 106.58(13) . . ?
O2 Mo1 N1 89.97(13) . . ?
O3 Mo1 N1 160.06(13) . . ?
O1 Mo1 N1 82.27(12) . . ?
O2 Mo1 N3 167.55(13) . . ?
O3 Mo1 N3 86.34(14) . . ?
O1 Mo1 N3 78.94(13) . . ?
N1 Mo1 N3 77.74(12) . . ?
O2 Mo1 S1 96.04(12) . . ?
O3 Mo1 S1 90.19(11) . . ?
O1 Mo1 S1 154.41(8) . . ?
N1 Mo1 S1 76.17(9) . . ?
N3 Mo1 S1 83.11(10) . . ?
C7 N1 N2 112.5(3) . . ?
C7 N1 Mo1 125.5(3) . . ?
N2 N1 Mo1 121.7(2) . . ?
C8 N2 N1 113.8(3) . . ?
C16 N3 C17 104.0(4) . . ?
C16 N3 Mo1 127.9(3) . . ?
C17 N3 Mo1 127.8(3) . . ?
C16 N4 C18 106.0(4) . . ?
C16 N4 C19 127.2(4) . . ?
C18 N4 C19 126.5(4) . . ?
C1 O1 Mo1 137.3(2) . . ?
C8 S1 Mo1 99.87(14) . . ?
C8 S2 C9 103.5(2) . . ?

loop_
_geom_bond_atom_site_label_1
_geom_bond_atom_site_label_2
_geom_bond_distance
_geom_bond_site_symmetry_2
_geom_bond_publ_flag
Br1 C4 1.900(4) . ?
C1 O1 1.342(4) . ?
C1 C2 1.391(5) . ?
C1 C6 1.401(5) . ?
C2 C3 1.370(5) . ?
C2 H2 0.9300 . ?
C3 C4 1.377(5) . ?
C3 H3 0.9300 . ?
C4 C5 1.370(5) . ?
C5 C6 1.413(5) . ?
C5 H5 0.9300 . ?
C6 C7 1.440(5) . ?
C7 N1 1.288(5) . ?
C7 H7 0.9300 . ?
C8 N2 1.284(5) . ?
C8 S1 1.742(4) . ?
C8 S2 1.745(4) . ?
C9 C10 1.498(6) . ?
C9 S2 1.819(4) . ?
C9 H9A 0.9700 . ?
C9 H9B 0.9700 . ?
C10 C11 1.378(6) . ?
C10 C15 1.394(6) . ?
C11 C12 1.373(6) . ?
C11 H11 0.9300 . ?
C12 C13 1.364(7) . ?
C12 H12 0.9300 . ?
C13 C14 1.359(7) . ?
C13 H13 0.9300 . ?
C14 C15 1.397(7) . ?
C14 H14 0.9300 . ?
C15 H15 0.9300 . ?
C16 N3 1.311(5) . ?
C16 N4 1.326(5) . ?
C16 H16 0.9300 . ?
C17 C18 1.343(6) . ?
C17 N3 1.351(5) . ?
C17 H17 0.9300 . ?
C18 N4 1.342(6) . ?
C18 H18 0.9300 . ?
C19 N4 1.468(5) . ?
C19 C20 1.505(7) . ?
C19 H19A 0.9700 . ?
C19 H19B 0.9700 . ?
C20 C22 1.369(6) . ?
C20 C21 1.382(6) . ?
C21 C22 1.388(6) 2_667 ?
C21 H21 0.9300 . ?
C22 H22 0.9300 . ?
Mo1 O2 1.687(3) . ?
Mo1 O3 1.693(3) . ?
Mo1 O1 1.927(3) . ?
Mo1 N1 2.290(3) . ?
Mo1 N3 2.375(3) . ?
Mo1 S1 2.4301(17) . ?
N1 N2 1.405(4) . ?
